data_4071945
loop_
_publ_author_name
'Wu, Jincai'
'Chen, Yi-Zhen'
'Hung, Wen-Chou'
'Lin, Chu-Chieh'

_publ_section_title
;
 Preparation, Characterization, and Catalytic Studies of Magnesium
 Phenoxides: Highly Active Initiators for Ring-Opening Polymerization
 ofl-Lactide
;
_journal_issue 19
_journal_name_full Organometallics
_journal_page_first 4970
_journal_paper_doi 10.1021/om800482j
_journal_volume 27
_journal_year 2008
_chemical_formula_sum 'C85 H127 Mg2 O8 S2'
_chemical_formula_weight 1389.61
_chemical_name_systematic
; 
 ? 
;
_space_group_IT_number 14
_symmetry_cell_setting monoclinic
_symmetry_space_group_name_Hall '-P 2ybc'
_symmetry_space_group_name_H-M 'P 1 21/c 1'
_atom_sites_solution_hydrogens geom
_atom_sites_solution_primary direct
_atom_sites_solution_secondary difmap
_audit_creation_method SHELXL-97
_cell_angle_alpha 90.00
_cell_angle_beta 102.972(2)
_cell_angle_gamma 90.00
_cell_formula_units_Z 4
_cell_length_a 15.5879(18)
_cell_length_b 19.530(2)
_cell_length_c 28.960(3)
_cell_measurement_reflns_used 4145
_cell_measurement_temperature 293(2)
_cell_measurement_theta_max 21.829
_cell_measurement_theta_min 2.476
_cell_volume 8591.3(16)
_computing_cell_refinement 'Bruker SMART'
_computing_data_collection 'Bruker SMART'
_computing_data_reduction 'Bruker SHELXTL'
_computing_molecular_graphics 'Bruker SHELXTL'
_computing_publication_material 'Bruker SHELXTL'
_computing_structure_refinement 'SHELXL-97 (Sheldrick, 1997)'
_computing_structure_solution 'SHELXS-97 (Sheldrick, 1990)'
_diffrn_ambient_temperature 293(2)
_diffrn_measured_fraction_theta_full 0.992
_diffrn_measured_fraction_theta_max 0.992
_diffrn_measurement_device_type 'CCD area detector'
_diffrn_measurement_method 'phi and omega scans'
_diffrn_radiation_monochromator graphite
_diffrn_radiation_source 'fine-focus sealed tube'
_diffrn_radiation_type MoK\a
_diffrn_radiation_wavelength 0.71073
_diffrn_reflns_av_R_equivalents 0.0660
_diffrn_reflns_av_sigmaI/netI 0.0800
_diffrn_reflns_limit_h_max 17
_diffrn_reflns_limit_h_min -19
_diffrn_reflns_limit_k_max 24
_diffrn_reflns_limit_k_min -21
_diffrn_reflns_limit_l_max 28
_diffrn_reflns_limit_l_min -35
_diffrn_reflns_number 46275
_diffrn_reflns_theta_full 26.05
_diffrn_reflns_theta_max 26.05
_diffrn_reflns_theta_min 1.70
_exptl_absorpt_coefficient_mu 0.126
_exptl_absorpt_correction_T_max 1.000
_exptl_absorpt_correction_T_min 0.536
_exptl_absorpt_correction_type SADABS
_exptl_crystal_colour colorless
_exptl_crystal_density_diffrn 1.074
_exptl_crystal_density_method 'not measured'
_exptl_crystal_description block
_exptl_crystal_F_000 3028
_exptl_crystal_size_max 0.32
_exptl_crystal_size_mid 0.26
_exptl_crystal_size_min 0.15
_refine_diff_density_max 0.384
_refine_diff_density_min -0.336
_refine_diff_density_rms 0.056
_refine_ls_extinction_method none
_refine_ls_goodness_of_fit_ref 1.341
_refine_ls_hydrogen_treatment mixed
_refine_ls_matrix_type full
_refine_ls_number_parameters 874
_refine_ls_number_reflns 16823
_refine_ls_number_restraints 0
_refine_ls_restrained_S_all 1.341
_refine_ls_R_factor_all 0.1535
_refine_ls_R_factor_gt 0.0767
_refine_ls_shift/su_max 0.000
_refine_ls_shift/su_mean 0.000
_refine_ls_structure_factor_coef Fsqd
_refine_ls_weighting_details 'calc w=1/[\s^2^(Fo^2^)+(0.0600P)^2^+0.0000P] where P=(Fo^2^+2Fc^2^)/3'
_refine_ls_weighting_scheme calc
_refine_ls_wR_factor_gt 0.1804
_refine_ls_wR_factor_ref 0.1987
_reflns_number_gt 7914
_reflns_number_total 16823
_reflns_threshold_expression >2sigma(I)
_cod_data_source_file om800482j_si_001.cif
_cod_data_source_block qyw3m
_cod_depositor_comments
;
The following automatic conversions were performed:

'_symmetry_cell_setting' value 'Monoclinic' changed to 'monoclinic'
according to /home/saulius/struct/CIF-dictionaries/cif_core.dic
dictionary named 'cif_core.dic' version 2.4.1 from 2010-06-29.

Automatic conversion script
Id: cif_fix_values 1715 2011-07-08 13:25:40Z adriana 
;
_cod_original_cell_volume 8591.4(17)
_cod_original_sg_symbol_H-M P2(1)/c
_cod_database_code 4071945

loop_
_symmetry_equiv_pos_as_xyz
'x, y, z'
'-x, y+1/2, -z+1/2'
'-x, -y, -z'
'x, -y-1/2, z-1/2'

loop_
_atom_site_label
_atom_site_type_symbol
_atom_site_fract_x
_atom_site_fract_y
_atom_site_fract_z
_atom_site_U_iso_or_equiv
_atom_site_adp_type
_atom_site_occupancy
_atom_site_symmetry_multiplicity
_atom_site_calc_flag
_atom_site_refinement_flags
Mg1 Mg 0.38028(8) -0.00245(6) 0.34215(4) 0.0620(3) Uani 1 1 d .
Mg2 Mg 0.18989(8) -0.01450(6) 0.34441(4) 0.0624(3) Uani 1 1 d .
S1 S 0.43759(6) -0.06765(5) 0.24401(3) 0.0571(3) Uani 1 1 d .
S2 S 0.05030(6) 0.05804(5) 0.25088(4) 0.0600(3) Uani 1 1 d .
O1 O 0.28965(14) -0.07562(11) 0.34292(7) 0.0549(6) Uani 1 1 d .
O2 O 0.39424(14) -0.13801(11) 0.22585(8) 0.0551(6) Uani 1 1 d .
O3 O 0.38709(14) -0.03639(11) 0.27437(8) 0.0598(6) Uani 1 1 d .
O4 O 0.45188(18) -0.02668(13) 0.20598(9) 0.0772(8) Uani 1 1 d .
O5 O 0.28183(14) 0.05865(12) 0.34786(7) 0.0586(6) Uani 1 1 d .
O6 O 0.08179(15) 0.12869(11) 0.23446(8) 0.0605(6) Uani 1 1 d .
O7 O 0.12579(14) 0.02256(12) 0.27799(8) 0.0612(6) Uani 1 1 d .
O8 O -0.00121(16) 0.02129(13) 0.21247(9) 0.0748(7) Uani 1 1 d .
C1 C 0.3037(2) -0.14291(18) 0.33384(12) 0.0518(9) Uani 1 1 d .
C2 C 0.3454(2) -0.18774(19) 0.37041(12) 0.0592(10) Uani 1 1 d .
C3 C 0.3631(2) -0.25430(19) 0.35684(14) 0.0657(10) Uani 1 1 d .
H3B H 0.3910 -0.2842 0.3805 0.079 Uiso 1 1 calc R
C4 C 0.3422(2) -0.27880(17) 0.31076(14) 0.0574(9) Uani 1 1 d .
C5 C 0.2960(2) -0.23416(18) 0.27674(12) 0.0540(9) Uani 1 1 d .
H5A H 0.2767 -0.2498 0.2458 0.065 Uiso 1 1 calc R
C6 C 0.2777(2) -0.16760(16) 0.28702(12) 0.0471(8) Uani 1 1 d .
C7 C 0.2204(2) -0.12289(17) 0.24868(11) 0.0486(8) Uani 1 1 d .
H7B H 0.2324 -0.0751 0.2583 0.058 Uiso 1 1 calc R
C8 C 0.2357(2) -0.12996(17) 0.19877(12) 0.0515(9) Uani 1 1 d .
C9 C 0.1638(3) -0.12471(19) 0.15999(13) 0.0628(10) Uani 1 1 d .
H9A H 0.1080 -0.1179 0.1657 0.075 Uiso 1 1 calc R
C10 C 0.1726(3) -0.1293(2) 0.11325(14) 0.0700(11) Uani 1 1 d .
C11 C 0.2542(3) -0.1459(2) 0.10602(14) 0.0729(11) Uani 1 1 d .
H11A H 0.2596 -0.1520 0.0750 0.087 Uiso 1 1 calc R
C12 C 0.3299(3) -0.15426(19) 0.14232(14) 0.0648(10) Uani 1 1 d .
C13 C 0.3168(2) -0.13964(17) 0.18766(12) 0.0539(9) Uani 1 1 d .
C14 C 0.5356(2) -0.09884(19) 0.27792(14) 0.0644(10) Uani 1 1 d .
C15 C 0.5361(3) -0.1525(3) 0.30855(17) 0.0942(14) Uani 1 1 d .
H15A H 0.4835 -0.1731 0.3110 0.113 Uiso 1 1 calc R
C16 C 0.6154(3) -0.1758(3) 0.3357(2) 0.123(2) Uani 1 1 d .
H16A H 0.6159 -0.2135 0.3554 0.148 Uiso 1 1 calc R
C17 C 0.6935(3) -0.1441(3) 0.3341(2) 0.1146(19) Uani 1 1 d .
C18 C 0.6902(3) -0.0896(3) 0.3044(2) 0.1122(19) Uani 1 1 d .
H18A H 0.7422 -0.0665 0.3040 0.135 Uiso 1 1 calc R
C19 C 0.6134(3) -0.0672(2) 0.27488(17) 0.0868(13) Uani 1 1 d .
H19A H 0.6139 -0.0317 0.2535 0.104 Uiso 1 1 calc R
C20 C 0.3671(3) -0.1705(2) 0.42317(14) 0.0781(12) Uani 1 1 d .
C21 C 0.2929(7) -0.1810(9) 0.4414(2) 0.378(11) Uani 1 1 d .
H21A H 0.3064 -0.1701 0.4746 0.567 Uiso 1 1 calc R
H21B H 0.2752 -0.2281 0.4371 0.567 Uiso 1 1 calc R
H21C H 0.2460 -0.1522 0.4251 0.567 Uiso 1 1 calc R
C22 C 0.4371(8) -0.2130(5) 0.4505(3) 0.322(8) Uani 1 1 d .
H22A H 0.4480 -0.2002 0.4833 0.483 Uiso 1 1 calc R
H22B H 0.4897 -0.2067 0.4390 0.483 Uiso 1 1 calc R
H22C H 0.4196 -0.2603 0.4471 0.483 Uiso 1 1 calc R
C23 C 0.3978(9) -0.1010(4) 0.4361(2) 0.295(7) Uani 1 1 d .
H23A H 0.4090 -0.0959 0.4699 0.442 Uiso 1 1 calc R
H23B H 0.3535 -0.0689 0.4213 0.442 Uiso 1 1 calc R
H23C H 0.4510 -0.0927 0.4256 0.442 Uiso 1 1 calc R
C24 C 0.3652(3) -0.35155(19) 0.29911(15) 0.0691(11) Uani 1 1 d .
C25 C 0.3747(4) -0.3571(2) 0.24828(19) 0.123(2) Uani 1 1 d .
H25A H 0.3204 -0.3441 0.2272 0.184 Uiso 1 1 calc R
H25B H 0.3888 -0.4035 0.2418 0.184 Uiso 1 1 calc R
H25C H 0.4210 -0.3273 0.2436 0.184 Uiso 1 1 calc R
C26 C 0.2956(4) -0.3998(2) 0.3073(2) 0.148(3) Uani 1 1 d .
H26A H 0.2398 -0.3869 0.2876 0.222 Uiso 1 1 calc R
H26B H 0.2923 -0.3979 0.3400 0.222 Uiso 1 1 calc R
H26C H 0.3100 -0.4455 0.2995 0.222 Uiso 1 1 calc R
C27 C 0.4539(4) -0.3737(3) 0.3308(2) 0.150(3) Uani 1 1 d .
H27A H 0.4508 -0.3707 0.3635 0.225 Uiso 1 1 calc R
H27B H 0.4997 -0.3442 0.3252 0.225 Uiso 1 1 calc R
H27C H 0.4664 -0.4201 0.3235 0.225 Uiso 1 1 calc R
C28 C 0.0926(3) -0.1163(3) 0.07254(15) 0.0904(14) Uani 1 1 d .
C29 C 0.0288(4) -0.1767(3) 0.06932(19) 0.137(2) Uani 1 1 d .
H29A H 0.0575 -0.2179 0.0629 0.205 Uiso 1 1 calc R
H29B H -0.0220 -0.1686 0.0442 0.205 Uiso 1 1 calc R
H29C H 0.0109 -0.1813 0.0988 0.205 Uiso 1 1 calc R
C30 C 0.1176(4) -0.1088(4) 0.02522(16) 0.140(2) Uani 1 1 d .
H30A H 0.1569 -0.0706 0.0265 0.210 Uiso 1 1 calc R
H30B H 0.0656 -0.1011 0.0009 0.210 Uiso 1 1 calc R
H30C H 0.1462 -0.1498 0.0183 0.210 Uiso 1 1 calc R
C31 C 0.0445(4) -0.0519(3) 0.08214(18) 0.125(2) Uani 1 1 d .
H31A H 0.0834 -0.0134 0.0846 0.187 Uiso 1 1 calc R
H31B H 0.0254 -0.0572 0.1112 0.187 Uiso 1 1 calc R
H31C H -0.0058 -0.0446 0.0566 0.187 Uiso 1 1 calc R
C32 C 0.4156(3) -0.1803(2) 0.12948(15) 0.0790(12) Uani 1 1 d .
C33 C 0.4627(5) -0.1228(4) 0.1120(3) 0.187(3) Uani 1 1 d .
H33A H 0.5156 -0.1398 0.1043 0.281 Uiso 1 1 calc R
H33B H 0.4776 -0.0886 0.1363 0.281 Uiso 1 1 calc R
H33C H 0.4254 -0.1031 0.0843 0.281 Uiso 1 1 calc R
C34 C 0.4819(5) -0.2118(4) 0.1694(2) 0.200(4) Uani 1 1 d .
H34A H 0.5321 -0.2267 0.1579 0.300 Uiso 1 1 calc R
H34B H 0.4560 -0.2503 0.1817 0.300 Uiso 1 1 calc R
H34C H 0.5002 -0.1784 0.1940 0.300 Uiso 1 1 calc R
C35 C 0.3933(4) -0.2335(4) 0.0913(3) 0.205(4) Uani 1 1 d .
H35A H 0.4464 -0.2497 0.0834 0.308 Uiso 1 1 calc R
H35B H 0.3557 -0.2137 0.0636 0.308 Uiso 1 1 calc R
H35C H 0.3635 -0.2710 0.1022 0.308 Uiso 1 1 calc R
C36 C 0.1252(2) -0.1378(2) 0.25106(13) 0.0628(10) Uani 1 1 d .
H36A H 0.0861 -0.1109 0.2277 0.094 Uiso 1 1 calc R
H36B H 0.1169 -0.1264 0.2820 0.094 Uiso 1 1 calc R
H36C H 0.1128 -0.1855 0.2450 0.094 Uiso 1 1 calc R
C37 C 0.7806(3) -0.1692(4) 0.3644(3) 0.195(4) Uani 1 1 d .
H37A H 0.8277 -0.1414 0.3584 0.293 Uiso 1 1 calc R
H37B H 0.7899 -0.2160 0.3566 0.293 Uiso 1 1 calc R
H37C H 0.7790 -0.1660 0.3973 0.293 Uiso 1 1 calc R
C38 C 0.5112(3) 0.0284(4) 0.3706(2) 0.144(2) Uani 1 1 d .
H38A H 0.5400 0.0149 0.3456 0.173 Uiso 1 1 calc R
H38B H 0.5062 0.0778 0.3679 0.173 Uiso 1 1 calc R
C39 C 0.5713(5) 0.0221(7) 0.4058(4) 0.297(7) Uani 1 1 d .
H39A H 0.5790 -0.0271 0.4093 0.356 Uiso 1 1 calc R
H39B H 0.5452 0.0363 0.4317 0.356 Uiso 1 1 calc R
C40 C 0.6616(5) 0.0490(7) 0.4191(4) 0.234(5) Uani 1 1 d .
H40A H 0.6743 0.0707 0.3913 0.281 Uiso 1 1 calc R
H40B H 0.6623 0.0848 0.4424 0.281 Uiso 1 1 calc R
C41 C 0.7299(9) 0.0055(7) 0.4369(5) 0.306(7) Uani 1 1 d .
H41A H 0.7841 0.0308 0.4441 0.459 Uiso 1 1 calc R
H41B H 0.7331 -0.0292 0.4139 0.459 Uiso 1 1 calc R
H41C H 0.7204 -0.0156 0.4653 0.459 Uiso 1 1 calc R
C42 C 0.2627(2) 0.12761(18) 0.34103(14) 0.0588(10) Uani 1 1 d .
C43 C 0.2559(3) 0.1707(2) 0.37922(14) 0.0693(11) Uani 1 1 d .
C44 C 0.2293(3) 0.2384(2) 0.36786(17) 0.0774(12) Uani 1 1 d .
H44A H 0.2227 0.2670 0.3925 0.093 Uiso 1 1 calc R
C45 C 0.2123(2) 0.2654(2) 0.32270(18) 0.0722(11) Uani 1 1 d .
C46 C 0.2264(2) 0.22305(19) 0.28734(15) 0.0646(10) Uani 1 1 d .
H46A H 0.2196 0.2406 0.2569 0.078 Uiso 1 1 calc R
C47 C 0.2503(2) 0.15518(18) 0.29549(13) 0.0543(9) Uani 1 1 d .
C48 C 0.2732(2) 0.11225(17) 0.25606(12) 0.0533(9) Uani 1 1 d .
H48A H 0.2682 0.0640 0.2645 0.064 Uiso 1 1 calc R
C49 C 0.2158(2) 0.12255(17) 0.20575(13) 0.0531(9) Uani 1 1 d .
C50 C 0.2535(3) 0.11945(18) 0.16679(14) 0.0631(10) Uani 1 1 d .
H50A H 0.3140 0.1128 0.1719 0.076 Uiso 1 1 calc R
C51 C 0.2050(3) 0.1258(2) 0.12053(14) 0.0690(11) Uani 1 1 d .
C52 C 0.1170(3) 0.1413(2) 0.11381(15) 0.0735(11) Uani 1 1 d .
H52A H 0.0849 0.1484 0.0830 0.088 Uiso 1 1 calc R
C53 C 0.0733(2) 0.14706(19) 0.15082(15) 0.0657(11) Uani 1 1 d .
C54 C 0.1240(2) 0.13149(18) 0.19551(14) 0.0575(9) Uani 1 1 d .
C55 C -0.0127(2) 0.08942(19) 0.28884(14) 0.0635(10) Uani 1 1 d .
C56 C 0.0151(3) 0.1432(3) 0.31755(18) 0.1066(17) Uani 1 1 d .
H56A H 0.0686 0.1643 0.3174 0.128 Uiso 1 1 calc R
C57 C -0.0363(4) 0.1664(3) 0.3470(2) 0.133(2) Uani 1 1 d .
H57A H -0.0174 0.2038 0.3665 0.160 Uiso 1 1 calc R
C58 C -0.1149(4) 0.1358(3) 0.3483(2) 0.1091(17) Uani 1 1 d .
C59 C -0.1389(3) 0.0801(3) 0.3210(2) 0.1086(17) Uani 1 1 d .
H59A H -0.1898 0.0567 0.3232 0.130 Uiso 1 1 calc R
C60 C -0.0897(3) 0.0566(2) 0.28978(18) 0.0907(14) Uani 1 1 d .
H60A H -0.1087 0.0195 0.2700 0.109 Uiso 1 1 calc R
C61 C 0.2760(4) 0.1487(3) 0.43131(17) 0.0964(15) Uani 1 1 d .
C62 C 0.2068(7) 0.1022(7) 0.4412(2) 0.293(7) Uani 1 1 d .
H62A H 0.2211 0.0893 0.4740 0.440 Uiso 1 1 calc R
H62B H 0.2036 0.0619 0.4219 0.440 Uiso 1 1 calc R
H62C H 0.1510 0.1252 0.4341 0.440 Uiso 1 1 calc R
C63 C 0.3533(7) 0.1057(5) 0.4467(2) 0.252(6) Uani 1 1 d .
H63A H 0.4045 0.1298 0.4421 0.379 Uiso 1 1 calc R
H63B H 0.3462 0.0643 0.4284 0.379 Uiso 1 1 calc R
H63C H 0.3603 0.0948 0.4796 0.379 Uiso 1 1 calc R
C64 C 0.2854(10) 0.2041(4) 0.4649(2) 0.340(9) Uani 1 1 d .
H64A H 0.3298 0.2352 0.4595 0.509 Uiso 1 1 calc R
H64B H 0.3022 0.1862 0.4965 0.509 Uiso 1 1 calc R
H64C H 0.2303 0.2279 0.4611 0.509 Uiso 1 1 calc R
C65 C 0.1832(3) 0.3399(2) 0.31341(19) 0.0888(14) Uani 1 1 d .
C66 C 0.1197(5) 0.3619(3) 0.3443(3) 0.191(4) Uani 1 1 d .
H66A H 0.1023 0.4086 0.3374 0.287 Uiso 1 1 calc R
H66B H 0.1485 0.3578 0.3772 0.287 Uiso 1 1 calc R
H66C H 0.0685 0.3331 0.3377 0.287 Uiso 1 1 calc R
C67 C 0.1297(4) 0.3502(3) 0.2625(3) 0.158(3) Uani 1 1 d .
H67A H 0.1615 0.3314 0.2406 0.238 Uiso 1 1 calc R
H67B H 0.1201 0.3982 0.2563 0.238 Uiso 1 1 calc R
H67C H 0.0740 0.3273 0.2586 0.238 Uiso 1 1 calc R
C68 C 0.2616(4) 0.3847(3) 0.3200(3) 0.168(3) Uani 1 1 d .
H68A H 0.2983 0.3700 0.2993 0.252 Uiso 1 1 calc R
H68B H 0.2941 0.3820 0.3523 0.252 Uiso 1 1 calc R
H68C H 0.2433 0.4311 0.3126 0.252 Uiso 1 1 calc R
C69 C 0.2512(3) 0.1143(3) 0.07903(15) 0.0842(13) Uani 1 1 d .
C70 C 0.3200(4) 0.1701(3) 0.07891(17) 0.128(2) Uani 1 1 d .
H70A H 0.3618 0.1701 0.1088 0.192 Uiso 1 1 calc R
H70B H 0.2914 0.2139 0.0739 0.192 Uiso 1 1 calc R
H70C H 0.3499 0.1613 0.0539 0.192 Uiso 1 1 calc R
C71 C 0.1859(3) 0.1147(3) 0.03131(16) 0.126(2) Uani 1 1 d .
H71A H 0.1437 0.0787 0.0305 0.190 Uiso 1 1 calc R
H71B H 0.2167 0.1077 0.0065 0.190 Uiso 1 1 calc R
H71C H 0.1560 0.1580 0.0268 0.190 Uiso 1 1 calc R
C72 C 0.2993(4) 0.0456(3) 0.08617(17) 0.1153(18) Uani 1 1 d .
H72A H 0.3406 0.0455 0.1162 0.173 Uiso 1 1 calc R
H72B H 0.3300 0.0388 0.0613 0.173 Uiso 1 1 calc R
H72C H 0.2574 0.0094 0.0855 0.173 Uiso 1 1 calc R
C73 C -0.0236(3) 0.1717(2) 0.13858(17) 0.0842(13) Uani 1 1 d .
C74 C -0.0829(3) 0.1135(3) 0.11420(19) 0.1190(19) Uani 1 1 d .
H74A H -0.0616 0.0973 0.0876 0.179 Uiso 1 1 calc R
H74B H -0.1420 0.1301 0.1035 0.179 Uiso 1 1 calc R
H74C H -0.0822 0.0767 0.1362 0.179 Uiso 1 1 calc R
C75 C -0.0606(3) 0.1960(3) 0.18068(19) 0.135(2) Uani 1 1 d .
H75A H -0.0560 0.1598 0.2035 0.202 Uiso 1 1 calc R
H75B H -0.1214 0.2085 0.1697 0.202 Uiso 1 1 calc R
H75C H -0.0278 0.2350 0.1952 0.202 Uiso 1 1 calc R
C76 C -0.0310(3) 0.2308(3) 0.1032(2) 0.145(2) Uani 1 1 d .
H76A H -0.0084 0.2165 0.0765 0.218 Uiso 1 1 calc R
H76B H 0.0025 0.2691 0.1183 0.218 Uiso 1 1 calc R
H76C H -0.0916 0.2438 0.0927 0.218 Uiso 1 1 calc R
C77 C 0.3714(2) 0.12653(19) 0.25839(13) 0.0646(10) Uani 1 1 d .
H77A H 0.3901 0.1005 0.2343 0.097 Uiso 1 1 calc R
H77B H 0.4056 0.1135 0.2890 0.097 Uiso 1 1 calc R
H77C H 0.3795 0.1745 0.2534 0.097 Uiso 1 1 calc R
C78 C -0.1743(4) 0.1626(4) 0.3799(3) 0.168(3) Uani 1 1 d .
H78A H -0.2259 0.1343 0.3759 0.251 Uiso 1 1 calc R
H78B H -0.1915 0.2088 0.3711 0.251 Uiso 1 1 calc R
H78C H -0.1429 0.1614 0.4124 0.251 Uiso 1 1 calc R
C79 C 0.0828(4) -0.0437(3) 0.37423(19) 0.131(2) Uani 1 1 d .
H79A H 0.0427 -0.0051 0.3679 0.157 Uiso 1 1 calc R
H79B H 0.0542 -0.0803 0.3538 0.157 Uiso 1 1 calc R
C80 C 0.0791(5) -0.0646(5) 0.4192(3) 0.217(4) Uani 1 1 d .
H80A H 0.1089 -0.0289 0.4401 0.260 Uiso 1 1 calc R
H80B H 0.1170 -0.1045 0.4254 0.260 Uiso 1 1 calc R
C81 C -0.0033(6) -0.0833(5) 0.4387(3) 0.213(4) Uani 1 1 d .
H81A H -0.0400 -0.0426 0.4351 0.255 Uiso 1 1 calc R
H81B H -0.0357 -0.1174 0.4173 0.255 Uiso 1 1 calc R
C82 C 0.0015(10) -0.1088(9) 0.4871(4) 0.399(11) Uani 1 1 d .
H82A H -0.0569 -0.1175 0.4913 0.598 Uiso 1 1 calc R
H82B H 0.0295 -0.0752 0.5097 0.598 Uiso 1 1 calc R
H82C H 0.0350 -0.1505 0.4919 0.598 Uiso 1 1 calc R
C85 C 0.469(3) -0.493(3) 0.4881(11) 0.50(4) Uani 1 1 d .
H85A H 0.4922 -0.4581 0.4702 0.596 Uiso 1 1 calc R
H85B H 0.4455 -0.4659 0.5109 0.596 Uiso 1 1 calc R
C83 C 0.3178(12) -0.4653(11) 0.4499(5) 0.398(14) Uani 1 1 d .
H83A H 0.2774 -0.4837 0.4228 0.597 Uiso 1 1 calc R
H83B H 0.3297 -0.4182 0.4441 0.597 Uiso 1 1 calc R
H83C H 0.2924 -0.4684 0.4771 0.597 Uiso 1 1 calc R
C84 C 0.3952(16) -0.5021(14) 0.4581(8) 0.414(14) Uani 1 1 d .
H84A H 0.3781 -0.5484 0.4642 0.497 Uiso 1 1 calc R
H84B H 0.4109 -0.5038 0.4275 0.497 Uiso 1 1 calc R

loop_
_atom_site_aniso_label
_atom_site_aniso_U_11
_atom_site_aniso_U_22
_atom_site_aniso_U_33
_atom_site_aniso_U_23
_atom_site_aniso_U_13
_atom_site_aniso_U_12
Mg1 0.0553(7) 0.0575(8) 0.0690(8) -0.0074(6) 0.0051(6) 0.0043(6)
Mg2 0.0627(8) 0.0577(8) 0.0689(8) -0.0004(6) 0.0191(6) 0.0079(6)
S1 0.0524(6) 0.0494(6) 0.0718(6) 0.0012(5) 0.0188(5) -0.0015(4)
S2 0.0482(5) 0.0506(6) 0.0782(7) -0.0028(5) 0.0080(5) 0.0006(4)
O1 0.0605(15) 0.0444(14) 0.0592(15) -0.0018(11) 0.0120(12) 0.0065(11)
O2 0.0510(14) 0.0481(14) 0.0661(16) -0.0032(11) 0.0134(13) 0.0003(11)
O3 0.0560(15) 0.0503(15) 0.0729(16) -0.0081(12) 0.0141(13) 0.0038(11)
O4 0.0889(19) 0.0654(18) 0.0831(18) 0.0156(14) 0.0320(15) -0.0099(15)
O5 0.0650(15) 0.0463(15) 0.0611(15) -0.0057(11) 0.0066(12) 0.0059(12)
O6 0.0505(14) 0.0483(15) 0.0806(18) -0.0002(12) 0.0102(13) 0.0015(11)
O7 0.0504(14) 0.0558(15) 0.0754(16) 0.0019(12) 0.0096(13) 0.0079(12)
O8 0.0704(17) 0.0644(17) 0.0799(18) -0.0102(14) -0.0040(14) -0.0080(14)
C1 0.051(2) 0.048(2) 0.058(2) 0.0037(17) 0.0151(18) 0.0047(16)
C2 0.060(2) 0.059(2) 0.056(2) 0.0057(18) 0.0065(19) 0.0096(19)
C3 0.067(3) 0.053(2) 0.074(3) 0.016(2) 0.011(2) 0.0110(19)
C4 0.057(2) 0.041(2) 0.075(3) 0.0039(19) 0.017(2) 0.0039(17)
C5 0.052(2) 0.051(2) 0.059(2) 0.0006(18) 0.0121(18) -0.0014(17)
C6 0.046(2) 0.043(2) 0.053(2) 0.0012(16) 0.0124(17) 0.0036(15)
C7 0.044(2) 0.049(2) 0.053(2) -0.0004(16) 0.0104(17) 0.0023(16)
C8 0.049(2) 0.048(2) 0.057(2) 0.0041(16) 0.0107(19) 0.0019(16)
C9 0.057(2) 0.073(3) 0.058(3) 0.0057(19) 0.010(2) -0.0036(19)
C10 0.069(3) 0.076(3) 0.063(3) 0.006(2) 0.011(2) -0.006(2)
C11 0.086(3) 0.085(3) 0.049(2) 0.000(2) 0.018(2) -0.011(2)
C12 0.075(3) 0.061(3) 0.064(3) -0.0012(19) 0.027(2) -0.007(2)
C13 0.054(2) 0.055(2) 0.051(2) -0.0014(17) 0.0085(19) -0.0020(17)
C14 0.056(2) 0.052(2) 0.088(3) -0.006(2) 0.021(2) -0.0024(19)
C15 0.057(3) 0.096(4) 0.125(4) 0.028(3) 0.010(3) 0.000(2)
C16 0.071(4) 0.119(5) 0.162(5) 0.042(4) -0.008(4) 0.004(3)
C17 0.063(3) 0.090(4) 0.175(6) -0.007(4) -0.007(3) 0.008(3)
C18 0.048(3) 0.083(4) 0.203(6) -0.029(4) 0.021(3) -0.008(3)
C19 0.050(3) 0.064(3) 0.146(4) 0.001(3) 0.021(3) -0.007(2)
C20 0.097(3) 0.080(3) 0.052(3) 0.008(2) 0.004(2) 0.007(2)
C21 0.225(10) 0.86(3) 0.066(5) -0.096(9) 0.068(6) -0.219(15)
C22 0.450(17) 0.290(12) 0.123(6) -0.098(6) -0.152(8) 0.235(12)
C23 0.64(2) 0.144(7) 0.055(4) -0.013(4) -0.024(7) -0.116(10)
C24 0.073(3) 0.046(2) 0.091(3) 0.003(2) 0.026(2) 0.009(2)
C25 0.187(6) 0.070(3) 0.132(5) -0.006(3) 0.080(4) 0.031(3)
C26 0.161(5) 0.055(3) 0.263(7) -0.021(4) 0.121(5) -0.027(3)
C27 0.120(5) 0.117(5) 0.197(6) -0.036(4) 0.002(4) 0.068(4)
C28 0.092(3) 0.110(4) 0.056(3) 0.008(2) -0.012(3) -0.013(3)
C29 0.121(4) 0.145(5) 0.115(4) 0.019(4) -0.037(4) -0.026(4)
C30 0.132(5) 0.213(7) 0.064(3) 0.020(4) -0.003(3) 0.007(4)
C31 0.120(4) 0.130(5) 0.101(4) 0.014(3) -0.025(3) 0.029(4)
C32 0.085(3) 0.083(3) 0.080(3) -0.004(2) 0.042(3) 0.006(3)
C33 0.177(7) 0.158(7) 0.280(9) 0.024(6) 0.162(7) -0.001(5)
C34 0.204(7) 0.291(10) 0.128(5) 0.048(5) 0.086(5) 0.178(7)
C35 0.130(5) 0.272(10) 0.223(8) -0.178(7) 0.058(5) 0.007(6)
C36 0.049(2) 0.074(3) 0.066(2) 0.0023(19) 0.0123(18) -0.0010(19)
C37 0.066(4) 0.170(7) 0.306(9) 0.017(6) -0.050(5) 0.021(4)
C38 0.071(4) 0.205(7) 0.134(5) -0.051(5) -0.022(3) 0.005(4)
C39 0.113(6) 0.48(2) 0.257(11) 0.041(11) -0.037(7) -0.113(9)
C40 0.100(6) 0.330(15) 0.240(10) 0.031(9) -0.030(6) -0.060(7)
C41 0.239(14) 0.300(17) 0.358(17) 0.086(12) 0.023(13) -0.020(12)
C42 0.059(2) 0.044(2) 0.073(3) -0.0115(19) 0.013(2) 0.0030(17)
C43 0.072(3) 0.063(3) 0.071(3) -0.018(2) 0.014(2) -0.002(2)
C44 0.075(3) 0.056(3) 0.104(4) -0.032(2) 0.025(3) -0.003(2)
C45 0.058(2) 0.049(2) 0.109(4) -0.012(2) 0.019(3) -0.0051(19)
C46 0.056(2) 0.047(2) 0.092(3) -0.006(2) 0.020(2) 0.0022(18)
C47 0.047(2) 0.046(2) 0.068(3) -0.0044(18) 0.0091(18) -0.0021(16)
C48 0.044(2) 0.046(2) 0.068(2) -0.0033(17) 0.0084(18) 0.0030(16)
C49 0.051(2) 0.044(2) 0.062(2) 0.0015(17) 0.007(2) 0.0016(16)
C50 0.053(2) 0.062(3) 0.073(3) 0.004(2) 0.012(2) -0.0013(18)
C51 0.062(3) 0.074(3) 0.066(3) 0.009(2) 0.006(2) -0.002(2)
C52 0.064(3) 0.083(3) 0.065(3) 0.014(2) -0.004(2) -0.002(2)
C53 0.049(2) 0.059(2) 0.080(3) 0.007(2) -0.005(2) 0.0056(18)
C54 0.047(2) 0.054(2) 0.071(3) 0.0029(18) 0.012(2) 0.0047(17)
C55 0.051(2) 0.052(2) 0.089(3) -0.008(2) 0.018(2) 0.0023(18)
C56 0.074(3) 0.112(4) 0.149(5) -0.056(4) 0.058(3) -0.025(3)
C57 0.117(5) 0.111(5) 0.197(6) -0.078(4) 0.089(4) -0.036(4)
C58 0.093(4) 0.099(4) 0.151(5) -0.017(4) 0.064(4) 0.004(3)
C59 0.072(3) 0.084(4) 0.186(5) 0.002(4) 0.061(4) -0.003(3)
C60 0.062(3) 0.072(3) 0.145(4) -0.014(3) 0.039(3) -0.008(2)
C61 0.115(4) 0.100(4) 0.073(3) -0.028(3) 0.019(3) 0.012(3)
C62 0.246(10) 0.54(2) 0.100(6) 0.066(8) 0.042(6) -0.170(12)
C63 0.313(12) 0.360(13) 0.070(4) 0.011(5) 0.012(5) 0.206(11)
C64 0.76(3) 0.137(7) 0.076(5) -0.038(4) 0.006(8) 0.069(11)
C65 0.077(3) 0.048(3) 0.143(4) -0.013(3) 0.028(3) 0.011(2)
C66 0.222(8) 0.107(5) 0.295(9) 0.051(5) 0.164(7) 0.084(5)
C67 0.151(5) 0.076(4) 0.216(7) 0.013(4) -0.025(5) 0.039(4)
C68 0.113(4) 0.056(3) 0.318(9) 0.004(4) 0.012(5) -0.016(3)
C69 0.081(3) 0.101(4) 0.069(3) 0.013(2) 0.013(3) -0.007(3)
C70 0.117(4) 0.172(6) 0.098(4) 0.011(4) 0.034(3) -0.037(4)
C71 0.106(4) 0.193(6) 0.072(3) 0.001(3) 0.003(3) -0.002(4)
C72 0.132(4) 0.128(5) 0.093(4) -0.002(3) 0.040(3) 0.025(4)
C73 0.058(3) 0.088(3) 0.099(3) 0.006(3) 0.002(3) 0.015(2)
C74 0.061(3) 0.142(5) 0.135(5) 0.011(4) -0.016(3) 0.000(3)
C75 0.089(4) 0.160(6) 0.139(5) -0.003(4) -0.006(4) 0.064(4)
C76 0.100(4) 0.132(5) 0.196(6) 0.080(5) 0.016(4) 0.055(4)
C77 0.054(2) 0.064(2) 0.073(3) 0.0026(19) 0.008(2) -0.0019(19)
C78 0.152(6) 0.160(6) 0.234(7) -0.044(5) 0.135(6) -0.002(5)
C79 0.139(5) 0.172(6) 0.105(4) 0.050(4) 0.074(4) 0.037(4)
C80 0.174(8) 0.242(10) 0.267(11) -0.040(8) 0.117(8) -0.057(7)
C81 0.185(8) 0.226(10) 0.254(11) -0.056(8) 0.108(8) -0.067(7)
C82 0.49(2) 0.58(3) 0.163(9) 0.051(12) 0.163(13) -0.166(19)
C85 0.45(9) 0.86(7) 0.21(4) -0.25(6) 0.12(4) -0.32(8)
C83 0.44(3) 0.53(3) 0.276(16) 0.187(18) 0.199(19) 0.24(3)
C84 0.35(3) 0.60(4) 0.33(3) -0.12(2) 0.16(2) 0.04(3)

loop_
_atom_type_symbol
_atom_type_description
_atom_type_scat_dispersion_real
_atom_type_scat_dispersion_imag
_atom_type_scat_source
C C 0.0033 0.0016 'International Tables Vol C Tables 4.2.6.8 and 6.1.1.4'
H H 0.0000 0.0000 'International Tables Vol C Tables 4.2.6.8 and 6.1.1.4'
O O 0.0106 0.0060 'International Tables Vol C Tables 4.2.6.8 and 6.1.1.4'
Mg Mg 0.0486 0.0363 'International Tables Vol C Tables 4.2.6.8 and 6.1.1.4'
S S 0.1246 0.1234 'International Tables Vol C Tables 4.2.6.8 and 6.1.1.4'

loop_
_geom_angle_atom_site_label_1
_geom_angle_atom_site_label_2
_geom_angle_atom_site_label_3
_geom_angle
_geom_angle_site_symmetry_1
O5 Mg1 O1 82.41(10) .
O5 Mg1 O3 118.16(10) .
O1 Mg1 O3 88.23(10) .
O5 Mg1 C38 119.7(2) .
O1 Mg1 C38 144.9(2) .
O3 Mg1 C38 102.00(19) .
O5 Mg1 Mg2 41.80(8) .
O1 Mg1 Mg2 40.72(7) .
O3 Mg1 Mg2 104.74(8) .
C38 Mg1 Mg2 153.01(17) .
O1 Mg2 O5 82.77(10) .
O1 Mg2 O7 114.03(10) .
O5 Mg2 O7 89.31(10) .
O1 Mg2 C79 122.90(19) .
O5 Mg2 C79 142.0(2) .
O7 Mg2 C79 102.16(17) .
O1 Mg2 Mg1 41.84(7) .
O5 Mg2 Mg1 41.03(7) .
O7 Mg2 Mg1 102.97(8) .
C79 Mg2 Mg1 154.76(16) .
O4 S1 O3 115.93(16) .
O4 S1 O2 111.37(15) .
O3 S1 O2 108.82(13) .
O4 S1 C14 111.48(18) .
O3 S1 C14 109.68(16) .
O2 S1 C14 98.10(15) .
O8 S2 O7 115.85(15) .
O8 S2 O6 111.62(15) .
O7 S2 O6 108.37(13) .
O8 S2 C55 111.98(17) .
O7 S2 C55 109.47(17) .
O6 S2 C55 98.07(16) .
C1 O1 Mg2 138.5(2) .
C1 O1 Mg1 122.5(2) .
Mg2 O1 Mg1 97.44(11) .
C13 O2 S1 120.0(2) .
S1 O3 Mg1 148.71(15) .
C42 O5 Mg1 136.1(2) .
C42 O5 Mg2 123.8(2) .
Mg1 O5 Mg2 97.17(11) .
C54 O6 S2 120.2(2) .
S2 O7 Mg2 146.52(15) .
O1 C1 C6 119.3(3) .
O1 C1 C2 121.2(3) .
C6 C1 C2 119.5(3) .
C3 C2 C1 116.7(3) .
C3 C2 C20 118.1(3) .
C1 C2 C20 125.0(3) .
C4 C3 C2 124.8(3) .
C3 C4 C5 116.0(3) .
C3 C4 C24 121.3(3) .
C5 C4 C24 122.6(4) .
C6 C5 C4 122.6(3) .
C5 C6 C1 120.1(3) .
C5 C6 C7 119.8(3) .
C1 C6 C7 119.8(3) .
C8 C7 C36 112.7(3) .
C8 C7 C6 116.4(3) .
C36 C7 C6 105.9(3) .
C13 C8 C9 115.5(3) .
C13 C8 C7 125.3(3) .
C9 C8 C7 119.1(3) .
C10 C9 C8 122.6(4) .
C11 C10 C9 117.4(4) .
C11 C10 C28 122.9(4) .
C9 C10 C28 119.7(4) .
C10 C11 C12 124.4(4) .
C13 C12 C11 113.7(4) .
C13 C12 C32 127.3(4) .
C11 C12 C32 118.9(4) .
C8 C13 C12 125.2(3) .
C8 C13 O2 118.0(3) .
C12 C13 O2 116.7(3) .
C15 C14 C19 120.4(4) .
C15 C14 S1 120.7(3) .
C19 C14 S1 118.8(3) .
C14 C15 C16 119.5(4) .
C17 C16 C15 121.1(5) .
C18 C17 C16 117.7(5) .
C18 C17 C37 121.2(6) .
C16 C17 C37 121.1(6) .
C17 C18 C19 123.0(5) .
C18 C19 C14 118.1(4) .
C21 C20 C22 107.2(8) .
C21 C20 C23 107.0(8) .
C22 C20 C23 103.3(7) .
C21 C20 C2 109.3(4) .
C22 C20 C2 112.9(4) .
C23 C20 C2 116.6(4) .
C26 C24 C25 110.0(4) .
C26 C24 C4 109.8(3) .
C25 C24 C4 111.2(3) .
C26 C24 C27 108.3(4) .
C25 C24 C27 106.7(4) .
C4 C24 C27 110.8(4) .
C30 C28 C31 108.8(4) .
C30 C28 C29 108.4(4) .
C31 C28 C29 107.9(5) .
C30 C28 C10 112.4(4) .
C31 C28 C10 110.2(4) .
C29 C28 C10 108.9(4) .
C33 C32 C34 105.2(5) .
C33 C32 C35 108.7(5) .
C34 C32 C35 106.9(5) .
C33 C32 C12 110.5(4) .
C34 C32 C12 115.6(4) .
C35 C32 C12 109.6(4) .
C39 C38 Mg1 141.9(7) .
C38 C39 C40 133.6(10) .
C41 C40 C39 119.6(12) .
O5 C42 C47 119.3(3) .
O5 C42 C43 121.3(3) .
C47 C42 C43 119.4(3) .
C44 C43 C42 116.6(4) .
C44 C43 C61 118.6(4) .
C42 C43 C61 124.7(4) .
C45 C44 C43 124.5(4) .
C46 C45 C44 116.7(4) .
C46 C45 C65 122.2(4) .
C44 C45 C65 121.1(4) .
C45 C46 C47 122.2(4) .
C46 C47 C42 120.4(3) .
C46 C47 C48 120.0(3) .
C42 C47 C48 119.3(3) .
C47 C48 C77 105.4(3) .
C47 C48 C49 116.9(3) .
C77 C48 C49 112.2(3) .
C50 C49 C54 115.5(3) .
C50 C49 C48 120.1(3) .
C54 C49 C48 124.3(3) .
C49 C50 C51 122.9(4) .
C52 C51 C50 117.8(4) .
C52 C51 C69 123.0(4) .
C50 C51 C69 119.2(4) .
C51 C52 C53 123.5(4) .
C54 C53 C52 115.0(3) .
C54 C53 C73 127.1(4) .
C52 C53 C73 117.9(4) .
C53 C54 C49 124.3(4) .
C53 C54 O6 118.5(3) .
C49 C54 O6 117.1(3) .
C56 C55 C60 121.0(4) .
C56 C55 S2 120.9(3) .
C60 C55 S2 118.0(3) .
C55 C56 C57 119.2(4) .
C58 C57 C56 121.6(5) .
C59 C58 C57 117.8(5) .
C59 C58 C78 120.0(5) .
C57 C58 C78 122.1(5) .
C58 C59 C60 121.9(5) .
C55 C60 C59 118.3(4) .
C64 C61 C63 106.0(7) .
C64 C61 C62 107.3(7) .
C63 C61 C62 100.1(7) .
C64 C61 C43 114.9(5) .
C63 C61 C43 115.8(4) .
C62 C61 C43 111.4(4) .
C68 C65 C45 109.7(4) .
C68 C65 C67 107.6(5) .
C45 C65 C67 111.6(4) .
C68 C65 C66 112.4(5) .
C45 C65 C66 111.5(4) .
C67 C65 C66 103.9(5) .
C71 C69 C72 109.6(4) .
C71 C69 C70 108.7(4) .
C72 C69 C70 107.7(4) .
C71 C69 C51 111.7(4) .
C72 C69 C51 108.8(4) .
C70 C69 C51 110.3(4) .
C76 C73 C74 107.7(4) .
C76 C73 C75 108.2(4) .
C74 C73 C75 107.5(4) .
C76 C73 C53 108.1(4) .
C74 C73 C53 109.4(4) .
C75 C73 C53 115.8(4) .
C80 C79 Mg2 131.9(5) .
C79 C80 C81 128.6(8) .
C82 C81 C80 123.7(10) .
C85 C85 C84 156(9) 3_646
C85 C84 C83 131(4) .

loop_
_geom_bond_atom_site_label_1
_geom_bond_atom_site_label_2
_geom_bond_distance
_geom_bond_site_symmetry_2
Mg1 O5 1.980(3) .
Mg1 O1 2.013(3) .
Mg1 O3 2.097(3) .
Mg1 C38 2.110(5) .
Mg1 Mg2 2.9923(18) .
Mg2 O1 1.968(2) .
Mg2 O5 2.010(3) .
Mg2 O7 2.088(3) .
Mg2 C79 2.123(5) .
S1 O4 1.419(2) .
S1 O3 1.441(2) .
S1 O2 1.569(2) .
S1 C14 1.731(4) .
S2 O8 1.413(2) .
S2 O7 1.438(2) .
S2 O6 1.573(2) .
S2 C55 1.742(4) .
O1 C1 1.368(4) .
O2 C13 1.443(4) .
O5 C42 1.384(4) .
O6 C54 1.429(4) .
C1 C6 1.410(4) .
C1 C2 1.415(5) .
C2 C3 1.403(5) .
C2 C20 1.527(5) .
C3 C4 1.386(5) .
C4 C5 1.390(5) .
C4 C24 1.521(5) .
C5 C6 1.377(4) .
C6 C7 1.533(4) .
C7 C8 1.523(5) .
C7 C36 1.529(5) .
C8 C13 1.387(5) .
C8 C9 1.401(5) .
C9 C10 1.394(5) .
C10 C11 1.373(5) .
C10 C28 1.533(6) .
C11 C12 1.403(5) .
C12 C13 1.403(5) .
C12 C32 1.550(5) .
C14 C15 1.373(5) .
C14 C19 1.381(5) .
C15 C16 1.385(6) .
C16 C17 1.376(7) .
C17 C18 1.363(7) .
C17 C37 1.522(7) .
C18 C19 1.376(6) .
C20 C21 1.390(8) .
C20 C22 1.455(8) .
C20 C23 1.459(8) .
C24 C26 1.495(6) .
C24 C25 1.516(6) .
C24 C27 1.541(6) .
C28 C30 1.514(6) .
C28 C31 1.521(7) .
C28 C29 1.531(7) .
C32 C33 1.491(7) .
C32 C34 1.499(7) .
C32 C35 1.500(6) .
C38 C39 1.227(9) .
C39 C40 1.471(10) .
C40 C41 1.369(12) .
C42 C47 1.397(5) .
C42 C43 1.412(5) .
C43 C44 1.402(5) .
C43 C61 1.532(6) .
C44 C45 1.379(6) .
C45 C46 1.371(5) .
C45 C65 1.531(6) .
C46 C47 1.383(5) .
C47 C48 1.522(5) .
C48 C77 1.542(5) .
C48 C49 1.543(5) .
C49 C50 1.386(5) .
C49 C54 1.405(5) .
C50 C51 1.388(5) .
C51 C52 1.375(5) .
C51 C69 1.550(6) .
C52 C53 1.398(5) .
C53 C54 1.390(5) .
C53 C73 1.548(5) .
C55 C56 1.349(5) .
C55 C60 1.367(5) .
C56 C57 1.373(6) .
C57 C58 1.372(7) .
C58 C59 1.348(7) .
C58 C78 1.532(7) .
C59 C60 1.389(6) .
C61 C64 1.440(8) .
C61 C63 1.454(8) .
C61 C62 1.487(9) .
C65 C68 1.480(6) .
C65 C67 1.536(7) .
C65 C66 1.539(7) .
C69 C71 1.522(6) .
C69 C72 1.527(6) .
C69 C70 1.530(6) .
C73 C76 1.530(6) .
C73 C74 1.533(6) .
C73 C75 1.537(6) .
C79 C80 1.378(9) .
C80 C81 1.559(9) .
C81 C82 1.474(11) .
C85 C85 1.10(9) 3_646
C85 C84 1.29(3) .
C83 C84 1.38(2) .
